data_7028062
loop_
_publ_author_name
'Steinborn, Dirk'
'Rausch, Mario'
'Bruhn, Clemens'
'Schmidt, Harry'
'Str\"ohl, Dieter'

_publ_section_title
;
 Syntheses and structures of novel cyclic and dinuclear organorhodoximes:
 a homologous series of di- to penta-methylene-bridged
 complexes&#x200A;&#x2021;
;
_journal_issue 2
_journal_name_full 'Journal of the Chemical Society, Dalton Transactions'
_journal_page_first 221
_journal_paper_doi 10.1039/a706184f
_journal_year 1998
_chemical_compound_source 'see text'
_chemical_formula_sum 'C55 H64 N8 O8 P2 Rh2'
_chemical_formula_weight 1232.90
_chemical_melting_point '180-190 \%C decomp.'
_chemical_name_systematic
; 

\m-propane-1,3-diyl-bis[bis(dimethylglyoximato-N,N')(triphenylpho
sphine)
 rhodium(III)]
 
;
_space_group_IT_number 2
_symmetry_cell_setting triclinic
_symmetry_space_group_name_Hall '-P 1'
_symmetry_space_group_name_H-M 'P -1'
_atom_sites_solution_hydrogens geom
_atom_sites_solution_primary direct
_atom_sites_solution_secondary difmap
_audit_creation_method SHELXL
_cell_angle_alpha 108.61(3)
_cell_angle_beta 98.53(2)
_cell_angle_gamma 96.58(3)
_cell_formula_units_Z 2
_cell_length_a 12.405(3)
_cell_length_b 15.004(6)
_cell_length_c 16.292(4)
_cell_measurement_reflns_used 2000
_cell_measurement_temperature 293(2)
_cell_volume 2799.3(16)
_computing_cell_refinement
;
 Stoe IPDS-software (STOE publication 4805-010, 1996)
;
_computing_data_collection
;
 Stoe IPDS-software (STOE publication 4805-010, 1996)
;
_computing_data_reduction
;
 Stoe IPDS-software (STOE publication 4805-010, 1996)
;
_computing_molecular_graphics 'ORTEPIII (Johnson, C. K., 1997)'
_computing_publication_material 'SHELXL-93 (Sheldrick, 1993)'
_computing_structure_refinement 'SHELXL-93 (Sheldrick, 1993)'
_computing_structure_solution 'SHELXS-86 (Sheldrick, 1990)'
_diffrn_ambient_temperature 293(2)
_diffrn_measurement_device 'STOE Image Plate Detection System'
_diffrn_measurement_method
;
 The reciprocical space was scanned with 133 images each of which
 with an exposure time of 5 min and a rotation angle of 1.5
degrees.
;
_diffrn_radiation_monochromator graphite
_diffrn_radiation_source 'fine-focus sealed tube'
_diffrn_radiation_type MoK\a
_diffrn_radiation_wavelength 0.71073
_diffrn_reflns_av_R_equivalents 0.0608
_diffrn_reflns_av_sigmaI/netI 0.0445
_diffrn_reflns_limit_h_max 14
_diffrn_reflns_limit_h_min -14
_diffrn_reflns_limit_k_max 17
_diffrn_reflns_limit_k_min -17
_diffrn_reflns_limit_l_max 18
_diffrn_reflns_limit_l_min -18
_diffrn_reflns_number 23437
_diffrn_reflns_theta_max 24.03
_diffrn_reflns_theta_min 1.94
_diffrn_standards_decay_% <1
_diffrn_standards_interval_count none
_diffrn_standards_interval_time none
_diffrn_standards_number 'max. 50 per image'
_exptl_absorpt_coefficient_mu 0.707
_exptl_absorpt_correction_type numerical
_exptl_crystal_colour yellow
_exptl_crystal_density_diffrn 1.463
_exptl_crystal_density_meas ?
_exptl_crystal_density_method none
_exptl_crystal_description plate
_exptl_crystal_F_000 1268
_exptl_crystal_size_max 0.2
_exptl_crystal_size_mid 0.2
_exptl_crystal_size_min 0.05
_refine_diff_density_max 0.902
_refine_diff_density_min -0.739
_refine_diff_density_rms 0.071
_refine_ls_extinction_coef none
_refine_ls_extinction_method none
_refine_ls_goodness_of_fit_all 1.054
_refine_ls_goodness_of_fit_obs 1.101
_refine_ls_hydrogen_treatment 'riding model'
_refine_ls_matrix_type full
_refine_ls_number_parameters 676
_refine_ls_number_reflns 8232
_refine_ls_number_restraints 0
_refine_ls_restrained_S_all 1.054
_refine_ls_restrained_S_obs 1.101
_refine_ls_R_factor_all 0.0478
_refine_ls_R_factor_obs 0.0359
_refine_ls_shift/esd_max -0.001
_refine_ls_shift/esd_mean 0.000
_refine_ls_structure_factor_coef Fsqd
_refine_ls_weighting_details 'w=1/[\s^2^(Fo^2^)+(0.0527P)^2^+0.4946P] where P=(Fo^2^+2Fc^2^)/3'
_refine_ls_weighting_scheme calc
_refine_ls_wR_factor_all 0.0923
_refine_ls_wR_factor_obs 0.0868
_reflns_number_observed 6784
_reflns_number_total 8232
_reflns_observed_criterion >2sigma(I)
_cod_data_source_file f706184bsup1.cif
_cod_data_source_block ipds146
_cod_depositor_comments
;
The following automatic conversions were performed:

'_exptl_crystal_density_meas' value 'none' was changed to '?' - the
value is perceived as not measured.

Automatic conversion script
Id: cif_fix_values 3008 2015-01-20 13:52:24Z robertas 

The following automatic conversions were performed:

'_refine_ls_weighting_scheme' value 'calc
w=1/[\s^2^(Fo^2^)+(0.0527P)^2^+0.4946P] where P=(Fo^2^+2Fc^2^)/3' was
changed to 'calc'. New tag '_refine_ls_weighting_details' was
created. The value of the new tag was set to
'w=1/[\s^2^(Fo^2^)+(0.0527P)^2^+0.4946P] where P=(Fo^2^+2Fc^2^)/3'.

Automatic conversion script
Id: cif_fix_values 3143 2015-03-26 13:38:13Z robertas 
;
_cod_original_cell_volume 2799.2(15)
_cod_database_code 7028062

loop_
_symmetry_equiv_pos_as_xyz
'x, y, z'
'-x, -y, -z'

loop_
_atom_site_aniso_label
_atom_site_aniso_U_11
_atom_site_aniso_U_22
_atom_site_aniso_U_33
_atom_site_aniso_U_23
_atom_site_aniso_U_13
_atom_site_aniso_U_12
C1 0.073(3) 0.083(4) 0.068(3) 0.008(3) 0.028(2) -0.019(3)
C2 0.055(2) 0.047(2) 0.039(2) 0.001(2) 0.011(2) -0.006(2)
C3 0.068(3) 0.052(3) 0.039(2) 0.013(2) 0.002(2) -0.012(2)
C4 0.101(4) 0.128(5) 0.065(3) 0.053(3) -0.011(3) -0.031(3)
C5 0.073(3) 0.082(4) 0.099(4) 0.011(3) 0.050(3) 0.001(3)
C6 0.053(2) 0.039(2) 0.050(2) -0.006(2) 0.023(2) -0.003(2)
C7 0.065(3) 0.042(2) 0.045(2) 0.009(2) 0.014(2) -0.008(2)
C8 0.104(4) 0.080(4) 0.073(3) 0.038(3) 0.014(3) -0.020(3)
C9 0.115(4) 0.110(4) 0.052(3) 0.028(3) 0.004(3) 0.066(3)
C10 0.076(3) 0.055(3) 0.036(2) 0.007(2) 0.003(2) 0.035(2)
C11 0.050(2) 0.056(3) 0.048(2) -0.004(2) -0.001(2) 0.021(2)
C12 0.062(3) 0.113(5) 0.096(4) 0.001(3) -0.017(3) 0.010(3)
C13 0.112(4) 0.094(4) 0.051(3) 0.030(3) 0.001(3) 0.046(3)
C14 0.063(3) 0.051(2) 0.037(2) 0.011(2) 0.013(2) 0.030(2)
C15 0.051(2) 0.052(3) 0.041(2) 0.002(2) 0.004(2) 0.020(2)
C16 0.058(3) 0.077(3) 0.065(3) -0.002(2) -0.008(2) 0.013(2)
C17 0.043(2) 0.044(2) 0.036(2) 0.012(2) 0.006(2) 0.003(2)
C18 0.059(2) 0.051(3) 0.047(2) 0.014(2) -0.002(2) 0.006(2)
C19 0.062(3) 0.073(3) 0.065(3) 0.035(3) -0.002(2) 0.009(2)
C20 0.059(3) 0.093(4) 0.047(3) 0.033(3) -0.005(2) -0.006(3)
C21 0.067(3) 0.072(3) 0.040(2) 0.004(2) 0.003(2) -0.018(2)
C22 0.056(2) 0.051(3) 0.050(2) 0.005(2) 0.008(2) 0.004(2)
C23 0.046(2) 0.034(2) 0.039(2) 0.002(2) 0.010(2) 0.002(2)
C24 0.055(2) 0.086(3) 0.052(3) 0.023(2) 0.011(2) 0.001(2)
C25 0.077(3) 0.114(5) 0.054(3) 0.027(3) 0.025(3) -0.011(3)
C26 0.064(3) 0.089(4) 0.072(3) 0.001(3) 0.036(3) -0.001(3)
C27 0.050(2) 0.063(3) 0.079(3) 0.006(2) 0.021(2) 0.013(2)
C28 0.056(2) 0.047(2) 0.051(2) 0.006(2) 0.015(2) 0.010(2)
C29 0.045(2) 0.035(2) 0.035(2) 0.006(2) 0.005(2) 0.007(2)
C30 0.048(2) 0.043(2) 0.055(2) 0.007(2) 0.014(2) 0.003(2)
C31 0.059(3) 0.058(3) 0.068(3) 0.024(2) 0.023(2) -0.002(2)
C32 0.061(3) 0.066(3) 0.084(3) 0.043(3) 0.013(3) 0.005(2)
C33 0.071(3) 0.056(3) 0.107(4) 0.043(3) 0.030(3) 0.027(2)
C34 0.063(3) 0.050(3) 0.073(3) 0.023(2) 0.031(2) 0.022(2)
C35 0.049(2) 0.036(2) 0.043(2) 0.009(2) 0.013(2) 0.011(2)
C36 0.058(3) 0.063(3) 0.054(3) 0.021(2) 0.012(2) 0.017(2)
C37 0.058(3) 0.075(3) 0.066(3) 0.024(2) -0.001(2) 0.014(2)
C38 0.050(3) 0.084(4) 0.099(4) 0.034(3) 0.006(3) 0.015(2)
C39 0.063(3) 0.136(5) 0.124(5) 0.082(4) 0.035(3) 0.016(3)
C40 0.058(3) 0.110(4) 0.085(3) 0.060(3) 0.021(3) 0.021(3)
C41 0.056(2) 0.034(2) 0.036(2) 0.006(2) 0.010(2) 0.011(2)
C42 0.069(3) 0.037(2) 0.068(3) 0.012(2) 0.023(2) 0.017(2)
C43 0.079(3) 0.044(3) 0.091(3) 0.020(2) 0.021(3) 0.005(2)
C44 0.094(3) 0.032(2) 0.073(3) 0.007(2) 0.008(3) 0.014(2)
C45 0.087(3) 0.043(3) 0.072(3) 0.001(2) 0.019(3) 0.029(2)
C46 0.063(3) 0.046(3) 0.069(3) 0.009(2) 0.021(2) 0.014(2)
C47 0.059(2) 0.052(2) 0.033(2) 0.011(2) 0.013(2) 0.021(2)
C48 0.079(3) 0.062(3) 0.045(2) 0.005(2) 0.003(2) 0.019(2)
C49 0.096(4) 0.106(5) 0.044(3) 0.010(3) -0.002(3) 0.031(3)
C50 0.115(5) 0.143(6) 0.039(3) 0.030(3) 0.008(3) 0.045(4)
C51 0.097(4) 0.117(5) 0.072(3) 0.061(3) 0.030(3) 0.033(3)
C52 0.069(3) 0.078(3) 0.049(2) 0.028(2) 0.017(2) 0.016(2)
C53 0.048(2) 0.032(2) 0.042(2) -0.003(2) 0.007(2) 0.002(2)
C54 0.052(2) 0.035(2) 0.046(2) 0.000(2) 0.011(2) 0.010(2)
C55 0.045(2) 0.036(2) 0.037(2) 0.005(2) 0.010(2) 0.013(2)
N1 0.037(2) 0.041(2) 0.043(2) 0.0018(14) 0.0084(14) 0.0050(13)
N2 0.055(2) 0.038(2) 0.043(2) 0.0119(14) -0.007(2) -0.0016(14)
N3 0.034(2) 0.039(2) 0.051(2) -0.0019(15) 0.0102(15) 0.0087(13)
N4 0.054(2) 0.035(2) 0.045(2) 0.0108(14) 0.006(2) 0.0063(14)
N5 0.070(2) 0.036(2) 0.041(2) 0.0161(14) 0.016(2) 0.020(2)
N6 0.047(2) 0.033(2) 0.049(2) -0.0036(14) 0.009(2) 0.0070(14)
N7 0.059(2) 0.042(2) 0.038(2) 0.0163(14) 0.020(2) 0.0189(15)
N8 0.046(2) 0.035(2) 0.045(2) 0.0037(14) 0.013(2) 0.0043(13)
O1 0.0442(15) 0.060(2) 0.066(2) 0.0130(14) 0.0096(14) 0.0199(13)
O2 0.065(2) 0.068(2) 0.087(2) 0.037(2) -0.020(2) 0.0124(15)
O3 0.0449(15) 0.061(2) 0.076(2) 0.009(2) 0.0067(15) 0.0188(13)
O4 0.063(2) 0.053(2) 0.072(2) 0.0277(15) -0.003(2) 0.0175(14)
O5 0.109(2) 0.049(2) 0.059(2) 0.0310(15) 0.017(2) 0.014(2)
O6 0.059(2) 0.044(2) 0.090(2) 0.017(2) 0.030(2) 0.0004(13)
O7 0.089(2) 0.050(2) 0.065(2) 0.0294(14) 0.032(2) 0.0146(15)
O8 0.067(2) 0.043(2) 0.070(2) 0.0141(14) 0.023(2) -0.0075(13)
P1 0.0410(5) 0.0321(5) 0.0340(5) 0.0056(4) 0.0074(4) 0.0072(4)
P2 0.0481(5) 0.0352(5) 0.0340(5) 0.0085(4) 0.0118(4) 0.0110(4)
Rh1 0.0361(2) 0.0294(2) 0.0349(2) 0.00513(12) 0.00705(12) 0.00802(11)
Rh2 0.0425(2) 0.0269(2) 0.0301(2) 0.00732(11) 0.00760(12) 0.00808(11)

loop_
_atom_site_label
_atom_site_type_symbol
_atom_site_fract_x
_atom_site_fract_y
_atom_site_fract_z
_atom_site_U_iso_or_equiv
_atom_site_thermal_displace_type
_atom_site_occupancy
_atom_site_calc_flag
_atom_site_refinement_flags
C1 C 0.0430(4) 0.2390(4) 0.1803(3) 0.0802(15) Uani 1 d .
H1A H 0.0592(4) 0.2869(4) 0.2380(3) 0.096 Uiso 1 calc R
H1B H 0.0180(4) 0.1780(4) 0.1846(3) 0.096 Uiso 1 calc R
H1C H -0.0138(4) 0.2545(4) 0.1429(3) 0.096 Uiso 1 calc R
C2 C 0.1439(3) 0.2351(3) 0.1421(2) 0.0514(10) Uani 1 d .
C3 C 0.2401(4) 0.1987(3) 0.1744(2) 0.0565(11) Uani 1 d .
C4 C 0.2418(5) 0.1562(4) 0.2455(3) 0.100(2) Uani 1 d .
H4A H 0.1798(5) 0.1053(4) 0.2295(3) 0.120 Uiso 1 calc R
H4B H 0.2374(5) 0.2043(4) 0.2997(3) 0.120 Uiso 1 calc R
H4C H 0.3093(5) 0.1316(4) 0.2531(3) 0.120 Uiso 1 calc R
C5 C 0.5890(4) 0.3380(4) -0.0567(3) 0.087(2) Uani 1 d .
H5A H 0.6277(4) 0.4013(4) -0.0222(3) 0.104 Uiso 1 calc R
H5B H 0.5801(4) 0.3299(4) -0.1183(3) 0.104 Uiso 1 calc R
H5C H 0.6308(4) 0.2921(4) -0.0445(3) 0.104 Uiso 1 calc R
C6 C 0.4777(3) 0.3238(3) -0.0332(3) 0.0521(10) Uani 1 d .
C7 C 0.3827(3) 0.3596(3) -0.0678(2) 0.0529(10) Uani 1 d .
C8 C 0.3873(4) 0.4151(4) -0.1286(3) 0.086(2) Uani 1 d .
H8A H 0.3981(4) 0.3745(4) -0.1847(3) 0.104 Uiso 1 calc R
H8B H 0.4476(4) 0.4679(4) -0.1039(3) 0.104 Uiso 1 calc R
H8C H 0.3191(4) 0.4385(4) -0.1367(3) 0.104 Uiso 1 calc R
C9 C 0.4409(5) 0.5775(4) 0.5801(3) 0.089(2) Uani 1 d .
H9A H 0.4366(5) 0.6252(4) 0.6346(3) 0.107 Uiso 1 calc R
H9B H 0.5164(5) 0.5688(4) 0.5801(3) 0.107 Uiso 1 calc R
H9C H 0.3963(5) 0.5182(4) 0.5742(3) 0.107 Uiso 1 calc R
C10 C 0.3997(4) 0.6086(3) 0.5047(2) 0.0567(11) Uani 1 d .
C11 C 0.4592(3) 0.6866(3) 0.4850(3) 0.0568(11) Uani 1 d .
C12 C 0.5691(4) 0.7426(4) 0.5384(4) 0.103(2) Uani 1 d .
H12A H 0.6009(4) 0.7090(4) 0.5745(4) 0.123 Uiso 1 calc R
H12B H 0.5594(4) 0.8041(4) 0.5755(4) 0.123 Uiso 1 calc R
H12C H 0.6175(4) 0.7507(4) 0.4995(4) 0.123 Uiso 1 calc R
C13 C 0.1007(4) 0.6312(4) 0.1102(3) 0.083(2) Uani 1 d .
H13A H 0.0274(4) 0.6461(4) 0.1040(3) 0.100 Uiso 1 calc R
H13B H 0.1026(4) 0.5732(4) 0.0637(3) 0.100 Uiso 1 calc R
H13C H 0.1519(4) 0.6823(4) 0.1066(3) 0.100 Uiso 1 calc R
C14 C 0.1325(3) 0.6188(3) 0.1981(2) 0.0496(10) Uani 1 d .
C15 C 0.0686(3) 0.5474(3) 0.2238(2) 0.0509(10) Uani 1 d .
C16 C -0.0399(3) 0.4894(3) 0.1712(3) 0.0749(14) Uani 1 d .
H16A H -0.0284(3) 0.4290(3) 0.1332(3) 0.090 Uiso 1 calc R
H16B H -0.0745(3) 0.5228(3) 0.1360(3) 0.090 Uiso 1 calc R
H16C H -0.0868(3) 0.4791(3) 0.2103(3) 0.090 Uiso 1 calc R
C17 C 0.1303(3) 0.0817(3) -0.1645(2) 0.0420(8) Uani 1 d .
C18 C 0.0612(3) 0.1476(3) -0.1646(3) 0.0541(10) Uani 1 d .
H18 H 0.0795(3) 0.2085(3) -0.1222(3) 0.065 Uiso 1 calc R
C19 C -0.0355(4) 0.1231(3) -0.2280(3) 0.0655(12) Uani 1 d .
H19 H -0.0816(4) 0.1679(3) -0.2274(3) 0.079 Uiso 1 calc R
C20 C -0.0642(4) 0.0342(4) -0.2911(3) 0.0672(13) Uani 1 d .
H20 H -0.1290(4) 0.0186(4) -0.3333(3) 0.081 Uiso 1 calc R
C21 C 0.0037(4) -0.0312(4) -0.2911(3) 0.0669(13) Uani 1 d .
H21 H -0.0156(4) -0.0919(4) -0.3337(3) 0.080 Uiso 1 calc R
C22 C 0.1011(3) -0.0089(3) -0.2288(2) 0.0562(10) Uani 1 d .
H22 H 0.1466(3) -0.0542(3) -0.2300(2) 0.067 Uiso 1 calc R
C23 C 0.3638(3) 0.0891(2) -0.1442(2) 0.0422(8) Uani 1 d .
C24 C 0.3538(4) 0.1061(3) -0.2234(3) 0.0650(12) Uani 1 d .
H24 H 0.2895(4) 0.1242(3) -0.2453(3) 0.078 Uiso 1 calc R
C25 C 0.4391(4) 0.0961(4) -0.2703(3) 0.083(2) Uani 1 d .
H25 H 0.4317(4) 0.1080(4) -0.3234(3) 0.100 Uiso 1 calc R
C26 C 0.5339(4) 0.0691(4) -0.2392(3) 0.080(2) Uani 1 d .
H26 H 0.5904(4) 0.0618(4) -0.2711(3) 0.096 Uiso 1 calc R
C27 C 0.5450(3) 0.0527(3) -0.1604(3) 0.0673(13) Uani 1 d .
H27 H 0.6089(3) 0.0333(3) -0.1394(3) 0.081 Uiso 1 calc R
C28 C 0.4624(3) 0.0646(3) -0.1121(3) 0.0534(10) Uani 1 d .
H28 H 0.4725(3) 0.0562(3) -0.0575(3) 0.064 Uiso 1 calc R
C29 C 0.2305(3) 0.0074(2) -0.0417(2) 0.0400(8) Uani 1 d .
C30 C 0.1505(3) 0.0109(3) 0.0096(2) 0.0507(10) Uani 1 d .
H30 H 0.1158(3) 0.0640(3) 0.0240(2) 0.061 Uiso 1 calc R
C31 C 0.1209(3) -0.0627(3) 0.0400(3) 0.0610(11) Uani 1 d .
H31 H 0.0666(3) -0.0591(3) 0.0741(3) 0.073 Uiso 1 calc R
C32 C 0.1715(4) -0.1401(3) 0.0200(3) 0.0666(12) Uani 1 d .
H32 H 0.1533(4) -0.1891(3) 0.0416(3) 0.080 Uiso 1 calc R
C33 C 0.2490(4) -0.1462(3) -0.0319(3) 0.0717(13) Uani 1 d .
H33 H 0.2815(4) -0.2006(3) -0.0473(3) 0.086 Uiso 1 calc R
C34 C 0.2796(3) -0.0730(3) -0.0616(3) 0.0588(11) Uani 1 d .
H34 H 0.3342(3) -0.0775(3) -0.0955(3) 0.071 Uiso 1 calc R
C35 C 0.0151(3) 0.7105(2) 0.4296(2) 0.0432(9) Uani 1 d .
C36 C -0.0291(3) 0.7225(3) 0.3519(3) 0.0574(10) Uani 1 d .
H36 H 0.0181(3) 0.7420(3) 0.3192(3) 0.069 Uiso 1 calc R
C37 C -0.1420(4) 0.7060(3) 0.3217(3) 0.0674(12) Uani 1 d .
H37 H -0.1704(4) 0.7157(3) 0.2697(3) 0.081 Uiso 1 calc R
C38 C -0.2120(4) 0.6757(4) 0.3682(4) 0.0772(14) Uani 1 d .
H38 H -0.2880(4) 0.6628(4) 0.3473(4) 0.093 Uiso 1 calc R
C39 C -0.1701(4) 0.6646(4) 0.4448(4) 0.097(2) Uani 1 d .
H39 H -0.2183(4) 0.6451(4) 0.4768(4) 0.116 Uiso 1 calc R
C40 C -0.0572(4) 0.6814(4) 0.4770(3) 0.0764(14) Uani 1 d .
H40 H -0.0301(4) 0.6732(4) 0.5300(3) 0.092 Uiso 1 calc R
C41 C 0.1969(3) 0.8633(2) 0.4787(2) 0.0430(8) Uani 1 d .
C42 C 0.2898(3) 0.9035(3) 0.4583(3) 0.0580(11) Uani 1 d .
H42 H 0.3357(3) 0.8643(3) 0.4299(3) 0.070 Uiso 1 calc R
C43 C 0.3165(4) 1.0021(3) 0.4793(3) 0.0723(13) Uani 1 d .
H43 H 0.3798(4) 1.0285(3) 0.4654(3) 0.087 Uiso 1 calc R
C44 C 0.2480(4) 1.0600(3) 0.5211(3) 0.0697(13) Uani 1 d .
H44 H 0.2655(4) 1.1258(3) 0.5359(3) 0.084 Uiso 1 calc R
C45 C 0.1559(4) 1.0212(3) 0.5404(3) 0.0699(13) Uani 1 d .
H45 H 0.1099(4) 1.0606(3) 0.5682(3) 0.084 Uiso 1 calc R
C46 C 0.1290(3) 0.9231(3) 0.5192(3) 0.0610(11) Uani 1 d .
H46 H 0.0647(3) 0.8974(3) 0.5324(3) 0.073 Uiso 1 calc R
C47 C 0.2032(3) 0.7308(3) 0.5716(2) 0.0478(9) Uani 1 d .
C48 C 0.2835(4) 0.8029(3) 0.6348(3) 0.0656(12) Uani 1 d .
H48 H 0.3108(4) 0.8564(3) 0.6222(3) 0.079 Uiso 1 calc R
C49 C 0.3223(5) 0.7952(4) 0.7152(3) 0.087(2) Uani 1 d .
H49 H 0.3782(5) 0.8418(4) 0.7559(3) 0.104 Uiso 1 calc R
C50 C 0.2782(5) 0.7183(5) 0.7349(3) 0.098(2) Uani 1 d .
H50 H 0.3012(5) 0.7155(5) 0.7909(3) 0.118 Uiso 1 calc R
C51 C 0.2006(5) 0.6451(4) 0.6741(3) 0.086(2) Uani 1 d .
H51 H 0.1733(5) 0.5926(4) 0.6882(3) 0.103 Uiso 1 calc R
C52 C 0.1636(4) 0.6508(3) 0.5910(3) 0.0628(11) Uani 1 d .
H52 H 0.1126(4) 0.6012(3) 0.5487(3) 0.075 Uiso 1 calc R
C53 C 0.3698(3) 0.3971(2) 0.1482(2) 0.0454(9) Uani 1 d .
H53A H 0.4304(3) 0.3860(2) 0.1867(2) 0.055 Uiso 1 calc R
H53B H 0.4013(3) 0.4420(2) 0.1228(2) 0.055 Uiso 1 calc R
C54 C 0.2937(3) 0.4456(2) 0.2053(2) 0.0473(9) Uani 1 d .
H54A H 0.2619(3) 0.4027(2) 0.2324(2) 0.057 Uiso 1 calc R
H54B H 0.2337(3) 0.4599(2) 0.1688(2) 0.057 Uiso 1 calc R
C55 C 0.3545(3) 0.5370(2) 0.2767(2) 0.0406(8) Uani 1 d .
H55A H 0.3930(3) 0.5754(2) 0.2485(2) 0.049 Uiso 1 calc R
H55B H 0.4105(3) 0.5204(2) 0.3148(2) 0.049 Uiso 1 calc R
N1 N 0.1588(2) 0.2673(2) 0.0784(2) 0.0434(7) Uani 1 d .
N2 N 0.3236(3) 0.2060(2) 0.1357(2) 0.0489(8) Uani 1 d .
N3 N 0.4579(2) 0.2796(2) 0.0205(2) 0.0452(7) Uani 1 d .
N4 N 0.2933(3) 0.3407(2) -0.0381(2) 0.0458(7) Uani 1 d .
N5 N 0.3077(3) 0.5676(2) 0.4488(2) 0.0468(8) Uani 1 d .
N6 N 0.4106(2) 0.7038(2) 0.4161(2) 0.0476(8) Uani 1 d .
N7 N 0.2194(3) 0.6669(2) 0.2558(2) 0.0436(7) Uani 1 d .
N8 N 0.1189(2) 0.5375(2) 0.2955(2) 0.0441(7) Uani 1 d .
O1 O 0.0816(2) 0.3095(2) 0.0443(2) 0.0580(7) Uani 1 d .
H1 H 0.1028(2) 0.3258(2) 0.0051(2) 0.070 Uiso 1 calc R
O2 O 0.4195(2) 0.1786(2) 0.1582(2) 0.0743(9) Uani 1 d .
O3 O 0.5364(2) 0.2461(2) 0.0622(2) 0.0640(8) Uani 1 d .
H3 H 0.5094(2) 0.2202(2) 0.0936(2) 0.077 Uiso 1 calc R
O4 O 0.1995(2) 0.3734(2) -0.0569(2) 0.0621(7) Uani 1 d .
O5 O 0.2439(3) 0.4907(2) 0.4536(2) 0.0687(8) Uani 1 d .
H5 H 0.1891(3) 0.4735(2) 0.4137(2) 0.082 Uiso 1 calc R
O6 O 0.4572(2) 0.7657(2) 0.3832(2) 0.0649(8) Uani 1 d .
O7 O 0.2890(3) 0.7348(2) 0.2389(2) 0.0637(8) Uani 1 d .
H7 H 0.3406(3) 0.7596(2) 0.2811(2) 0.076 Uiso 1 calc R
O8 O 0.0766(2) 0.4731(2) 0.3291(2) 0.0613(7) Uani 1 d .
P1 P 0.25549(7) 0.10993(6) -0.07894(6) 0.0371(2) Uani 1 d .
P2 P 0.16670(8) 0.73447(6) 0.45998(6) 0.0392(2) Uani 1 d .
Rh1 Rh 0.30592(2) 0.26650(2) 0.04364(2) 0.03470(9) Uani 1 d .
Rh2 Rh 0.26168(2) 0.62438(2) 0.35820(2) 0.03352(9) Uani 1 d .

loop_
_atom_type_symbol
_atom_type_description
_atom_type_scat_dispersion_real
_atom_type_scat_dispersion_imag
_atom_type_scat_source
C C 0.0033 0.0016 'International Tables Vol C Tables 4.2.6.8 and 6.1.1.4'
H H 0.0000 0.0000 'International Tables Vol C Tables 4.2.6.8 and 6.1.1.4'
N N 0.0061 0.0033 'International Tables Vol C Tables 4.2.6.8 and 6.1.1.4'
O O 0.0106 0.0060 'International Tables Vol C Tables 4.2.6.8 and 6.1.1.4'
P P 0.1023 0.0942 'International Tables Vol C Tables 4.2.6.8 and 6.1.1.4'
Rh Rh -1.1178 0.9187 'International Tables Vol C Tables 4.2.6.8 and 6.1.1.4'

loop_
_geom_angle_atom_site_label_1
_geom_angle_atom_site_label_2
_geom_angle_atom_site_label_3
_geom_angle
N1 C2 C3 112.7(3)
N1 C2 C1 123.7(4)
C3 C2 C1 123.6(4)
N2 C3 C2 114.6(3)
N2 C3 C4 122.8(4)
C2 C3 C4 122.6(4)
N3 C6 C7 114.2(3)
N3 C6 C5 122.5(4)
C7 C6 C5 123.3(4)
N4 C7 C6 113.7(3)
N4 C7 C8 122.8(4)
C6 C7 C8 123.5(4)
N5 C10 C11 113.1(3)
N5 C10 C9 123.1(4)
C11 C10 C9 123.8(4)
N6 C11 C10 115.3(3)
N6 C11 C12 121.8(4)
C10 C11 C12 122.9(4)
N7 C14 C15 114.1(3)
N7 C14 C13 123.5(4)
C15 C14 C13 122.3(4)
N8 C15 C14 112.7(3)
N8 C15 C16 123.8(4)
C14 C15 C16 123.5(4)
C18 C17 C22 118.8(4)
C18 C17 P1 121.1(3)
C22 C17 P1 120.0(3)
C17 C18 C19 120.0(4)
C20 C19 C18 121.1(5)
C21 C20 C19 119.0(4)
C20 C21 C22 121.3(4)
C21 C22 C17 119.7(4)
C24 C23 C28 118.2(4)
C24 C23 P1 120.3(3)
C28 C23 P1 121.2(3)
C23 C24 C25 120.4(4)
C26 C25 C24 120.5(4)
C25 C26 C27 119.5(4)
C26 C27 C28 120.6(4)
C27 C28 C23 120.7(4)
C34 C29 C30 117.2(3)
C34 C29 P1 127.4(3)
C30 C29 P1 115.3(3)
C31 C30 C29 121.6(4)
C32 C31 C30 119.7(4)
C31 C32 C33 119.9(4)
C32 C33 C34 120.7(4)
C33 C34 C29 120.9(4)
C36 C35 C40 118.1(4)
C36 C35 P2 115.8(3)
C40 C35 P2 126.2(3)
C35 C36 C37 121.2(4)
C38 C37 C36 119.9(4)
C39 C38 C37 119.5(4)
C38 C39 C40 121.7(5)
C39 C40 C35 119.5(4)
C42 C41 C46 118.2(4)
C42 C41 P2 121.6(3)
C46 C41 P2 120.1(3)
C41 C42 C43 121.1(4)
C44 C43 C42 119.3(4)
C45 C44 C43 120.1(4)
C44 C45 C46 120.8(4)
C41 C46 C45 120.6(4)
C52 C47 C48 119.2(4)
C52 C47 P2 120.5(3)
C48 C47 P2 119.7(3)
C49 C48 C47 120.6(5)
C48 C49 C50 119.4(5)
C49 C50 C51 121.8(5)
C50 C51 C52 119.0(5)
C47 C52 C51 119.9(4)
C54 C53 Rh1 119.3(2)
C53 C54 C55 111.5(3)
C54 C55 Rh2 118.4(2)
C2 N1 O1 120.9(3)
C2 N1 Rh1 117.5(3)
O1 N1 Rh1 121.2(2)
C3 N2 O2 122.9(3)
C3 N2 Rh1 116.7(3)
O2 N2 Rh1 120.3(3)
C6 N3 O3 122.6(3)
C6 N3 Rh1 117.2(3)
O3 N3 Rh1 120.1(2)
C7 N4 O4 122.9(3)
C7 N4 Rh1 116.1(3)
O4 N4 Rh1 120.8(2)
C10 N5 O5 121.7(3)
C10 N5 Rh2 117.2(3)
O5 N5 Rh2 121.0(2)
C11 N6 O6 123.7(3)
C11 N6 Rh2 114.9(3)
O6 N6 Rh2 121.4(2)
C14 N7 O7 120.1(3)
C14 N7 Rh2 117.3(3)
O7 N7 Rh2 121.7(2)
C15 N8 O8 122.5(3)
C15 N8 Rh2 117.7(3)
O8 N8 Rh2 119.8(2)
C23 P1 C17 102.3(2)
C23 P1 C29 107.0(2)
C17 P1 C29 99.0(2)
C23 P1 Rh1 111.39(11)
C17 P1 Rh1 121.69(13)
C29 P1 Rh1 113.77(11)
C47 P2 C35 107.1(2)
C47 P2 C41 102.3(2)
C35 P2 C41 101.4(2)
C47 P2 Rh2 110.36(12)
C35 P2 Rh2 115.19(12)
C41 P2 Rh2 119.17(12)
N3 Rh1 N2 101.01(14)
N3 Rh1 N1 173.44(11)
N2 Rh1 N1 78.38(13)
N3 Rh1 N4 78.74(13)
N2 Rh1 N4 173.78(11)
N1 Rh1 N4 101.15(13)
N3 Rh1 C53 83.23(13)
N2 Rh1 C53 85.81(14)
N1 Rh1 C53 90.20(13)
N4 Rh1 C53 88.00(14)
N3 Rh1 P1 90.01(9)
N2 Rh1 P1 92.98(9)
N1 Rh1 P1 96.55(9)
N4 Rh1 P1 93.23(9)
C53 Rh1 P1 172.76(10)
N5 Rh2 N7 172.71(12)
N5 Rh2 N8 100.04(14)
N7 Rh2 N8 77.63(13)
N5 Rh2 N6 79.09(14)
N7 Rh2 N6 102.71(14)
N8 Rh2 N6 175.70(11)
N5 Rh2 C55 88.24(13)
N7 Rh2 C55 85.01(13)
N8 Rh2 C55 93.04(12)
N6 Rh2 C55 82.74(12)
N5 Rh2 P2 90.76(9)
N7 Rh2 P2 96.18(9)
N8 Rh2 P2 91.33(9)
N6 Rh2 P2 92.89(9)
C55 Rh2 P2 175.62(9)

loop_
_geom_bond_atom_site_label_1
_geom_bond_atom_site_label_2
_geom_bond_distance
C1 C2 1.477(6)
C2 N1 1.304(5)
C2 C3 1.465(6)
C3 N2 1.301(5)
C3 C4 1.489(6)
C5 C6 1.497(5)
C6 N3 1.290(5)
C6 C7 1.462(6)
C7 N4 1.310(5)
C7 C8 1.487(6)
C9 C10 1.491(6)
C10 N5 1.298(5)
C10 C11 1.459(6)
C11 N6 1.307(5)
C11 C12 1.497(6)
C13 C14 1.505(5)
C14 N7 1.286(5)
C14 C15 1.463(5)
C15 N8 1.300(5)
C15 C16 1.489(5)
C17 C18 1.382(5)
C17 C22 1.393(5)
C17 P1 1.834(4)
C18 C19 1.390(5)
C19 C20 1.367(6)
C20 C21 1.365(7)
C21 C22 1.389(6)
C23 C24 1.384(5)
C23 C28 1.392(5)
C23 P1 1.828(4)
C24 C25 1.390(6)
C25 C26 1.367(7)
C26 C27 1.373(7)
C27 C28 1.375(5)
C29 C34 1.381(5)
C29 C30 1.386(5)
C29 P1 1.836(4)
C30 C31 1.382(5)
C31 C32 1.354(6)
C32 C33 1.365(6)
C33 C34 1.373(6)
C35 C36 1.377(5)
C35 C40 1.386(5)
C35 P2 1.834(4)
C36 C37 1.380(6)
C37 C38 1.364(6)
C38 C39 1.346(7)
C39 C40 1.385(6)
C41 C42 1.373(5)
C41 C46 1.382(5)
C41 P2 1.842(4)
C42 C43 1.396(6)
C43 C44 1.379(6)
C44 C45 1.347(6)
C45 C46 1.387(6)
C47 C52 1.391(5)
C47 C48 1.400(6)
C47 P2 1.828(4)
C48 C49 1.371(6)
C49 C50 1.371(8)
C50 C51 1.376(8)
C51 C52 1.397(6)
C53 C54 1.507(5)
C53 Rh1 2.118(3)
C54 C55 1.512(5)
C55 Rh2 2.120(3)
N1 O1 1.353(4)
N1 Rh1 1.989(3)
N2 O2 1.341(4)
N2 Rh1 1.984(3)
N3 O3 1.340(4)
N3 Rh1 1.977(3)
N4 O4 1.345(4)
N4 Rh1 1.991(3)
N5 O5 1.353(4)
N5 Rh2 1.974(3)
N6 O6 1.332(4)
N6 Rh2 1.995(3)
N7 O7 1.380(4)
N7 Rh2 1.990(3)
N8 O8 1.348(4)
N8 Rh2 1.991(3)
P1 Rh1 2.4893(14)
P2 Rh2 2.4787(12)

loop_
_geom_torsion_atom_site_label_1
_geom_torsion_atom_site_label_2
_geom_torsion_atom_site_label_3
_geom_torsion_atom_site_label_4
_geom_torsion
Rh1 C53 C54 C55 179.4(3)
C53 C54 C55 Rh2 174.5(2)
